data_1557914
loop_
_publ_author_name
'Su, Yu-Chia'
'Tsui, Chih-Hsiang'
'Tsai, Chen-Yen'
'Ko, Bao-Tsan'

_publ_section_title
;
 Highly active bimetallic nickel catalysts for alternating
 copolymerization of carbon dioxide with epoxides
;
_journal_issue 18
_journal_name_full 'Polymer Chemistry'
_journal_page_first 3225
_journal_page_last 3236
_journal_paper_doi 10.1039/D0PY00174K
_journal_volume 11
_journal_year 2020
_chemical_formula_sum 'C52 H76 N8 Ni2 O8'
_chemical_formula_weight 1058.62
_space_group_crystal_system monoclinic
_space_group_IT_number 14
_space_group_name_Hall '-P 2ybc'
_space_group_name_H-M_alt 'P 1 21/c 1'
_atom_sites_solution_hydrogens mixed
_audit_creation_method SHELXL-2014/7
_audit_update_record
;
2019-07-28 deposited with the CCDC.	2020-04-24 downloaded from the CCDC.
;
_cell_angle_alpha 90
_cell_angle_beta 108.553(6)
_cell_angle_gamma 90
_cell_formula_units_Z 4
_cell_length_a 16.442(3)
_cell_length_b 28.884(5)
_cell_length_c 11.4674(18)
_cell_measurement_reflns_used 9854
_cell_measurement_temperature 150(2)
_cell_measurement_theta_max 26.56
_cell_measurement_theta_min 2.96
_cell_volume 5163.0(15)
_computing_cell_refinement 'Bruker SAINT'
_computing_data_collection 'Bruker APEX2'
_computing_data_reduction 'Bruker SAINT'
_computing_molecular_graphics 'Bruker SHELXTL'
_computing_publication_material 'Bruker SHELXTL'
_computing_structure_refinement 'SHELXL-2014/7 (Sheldrick, 2014)'
_computing_structure_solution 'SHELXS-97 (Sheldrick 2008)'
_diffrn_ambient_temperature 150(2)
_diffrn_measured_fraction_theta_full 0.993
_diffrn_measured_fraction_theta_max 0.993
_diffrn_measurement_device_type 'Bruker APEX-II CCD'
_diffrn_measurement_method '\f and \w scans'
_diffrn_radiation_type MoK\a
_diffrn_radiation_wavelength 0.71076
_diffrn_reflns_av_R_equivalents 0.1015
_diffrn_reflns_av_unetI/netI 0.1154
_diffrn_reflns_Laue_measured_fraction_full 0.993
_diffrn_reflns_Laue_measured_fraction_max 0.993
_diffrn_reflns_limit_h_max 19
_diffrn_reflns_limit_h_min -19
_diffrn_reflns_limit_k_max 34
_diffrn_reflns_limit_k_min -34
_diffrn_reflns_limit_l_max 13
_diffrn_reflns_limit_l_min -13
_diffrn_reflns_number 137484
_diffrn_reflns_point_group_measured_fraction_full 0.993
_diffrn_reflns_point_group_measured_fraction_max 0.993
_diffrn_reflns_theta_full 25.243
_diffrn_reflns_theta_max 25.499
_diffrn_reflns_theta_min 2.821
_exptl_absorpt_coefficient_mu 0.790
_exptl_absorpt_correction_T_max 0.854
_exptl_absorpt_correction_T_min 0.854
_exptl_absorpt_correction_type multi-scan
_exptl_crystal_colour green
_exptl_crystal_density_diffrn 1.362
_exptl_crystal_description cubic
_exptl_crystal_F_000 2256
_exptl_crystal_size_max 0.2
_exptl_crystal_size_mid 0.2
_exptl_crystal_size_min 0.2
_refine_diff_density_max 0.545
_refine_diff_density_min -0.842
_refine_diff_density_rms 0.106
_refine_ls_extinction_method none
_refine_ls_goodness_of_fit_ref 1.032
_refine_ls_hydrogen_treatment mixed
_refine_ls_matrix_type full
_refine_ls_number_parameters 644
_refine_ls_number_reflns 9541
_refine_ls_number_restraints 3036
_refine_ls_restrained_S_all 0.967
_refine_ls_R_factor_all 0.1214
_refine_ls_R_factor_gt 0.0755
_refine_ls_shift/su_max 0.001
_refine_ls_shift/su_mean 0.000
_refine_ls_structure_factor_coef Fsqd
_refine_ls_weighting_details 'w=1/[\s^2^(Fo^2^)+(0.0487P)^2^+14.7788P] where P=(Fo^2^+2Fc^2^)/3'
_refine_ls_weighting_scheme calc
_refine_ls_wR_factor_gt 0.1397
_refine_ls_wR_factor_ref 0.1557
_reflns_Friedel_coverage 0.000
_reflns_number_gt 6755
_reflns_number_total 9541
_reflns_threshold_expression 'I > 2\s(I)'
_cod_data_source_file d0py00174k2.cif
_cod_data_source_block su68
_cod_depositor_comments
;Adding full bibliography for 1557911--1557915.cif.

 Adding full bibliography for 1557911--1557915.cif.
;
_cod_original_sg_symbol_H-M 'P 21/c'
_cod_database_code 1557914
_shelx_shelxl_version_number 2014/7
_shelx_space_group_comment
;
The symmetry employed for this shelxl refinement is uniquely defined
by the following loop, which should always be used as a source of
symmetry information in preference to the above space-group names.
They are only intended as comments.
;

loop_
_space_group_symop_operation_xyz
'x, y, z'
'-x, y+1/2, -z+1/2'
'-x, -y, -z'
'x, -y-1/2, z-1/2'

loop_
_atom_site_label
_atom_site_type_symbol
_atom_site_fract_x
_atom_site_fract_y
_atom_site_fract_z
_atom_site_U_iso_or_equiv
_atom_site_adp_type
_atom_site_occupancy
_atom_site_site_symmetry_order
_atom_site_calc_flag
_atom_site_refinement_flags_posn
_atom_site_refinement_flags_adp
_atom_site_refinement_flags_occupancy
_atom_site_disorder_assembly
_atom_site_disorder_group
Ni1 Ni 0.73270(4) -0.02932(2) 0.56066(5) 0.00909(15) Uani 1 1 d . . . . .
Ni2 Ni 0.72460(4) 0.02449(2) 0.33333(5) 0.00881(15) Uani 1 1 d . . . . .
N1 N 0.8066(2) 0.07919(12) 0.3287(3) 0.0110(8) Uani 1 1 d . . . . .
N2 N 0.8317(2) 0.11199(11) 0.4164(3) 0.0096(8) Uani 1 1 d . . . . .
N3 N 0.8902(2) 0.14200(12) 0.4021(3) 0.0135(8) Uani 1 1 d . . . . .
N4 N 0.6702(2) 0.00906(11) 0.1513(3) 0.0092(8) Uani 1 1 d . . . . .
N5 N 0.6444(2) -0.03355(11) 0.1087(3) 0.0102(8) Uani 1 1 d . . . . .
N6 N 0.5961(2) -0.03614(12) -0.0098(3) 0.0115(8) Uani 1 1 d . . . . .
N7 N 0.7803(2) -0.00682(12) 0.7467(3) 0.0103(8) Uani 1 1 d . . . . .
N8 N 0.7201(2) -0.10131(12) 0.5907(3) 0.0137(8) Uani 1 1 d . . . . .
O1 O 0.7574(2) 0.03558(9) 0.5134(3) 0.0118(7) Uani 1 1 d . . . . .
O2 O 0.66811(18) -0.03435(9) 0.3710(3) 0.0089(6) Uani 1 1 d . . . . .
O3 O 0.85048(19) -0.04306(10) 0.5406(3) 0.0133(7) Uani 1 1 d . . . . .
O4 O 0.83241(19) -0.01733(10) 0.3486(3) 0.0124(7) Uani 1 1 d . . . . .
O5 O 0.6298(2) 0.07277(10) 0.3087(3) 0.0158(7) Uani 1 1 d . . . . .
O6 O 0.5328(2) 0.05385(11) 0.4005(3) 0.0249(8) Uani 1 1 d . . . . .
O7 O 0.6105(2) -0.01197(12) 0.5667(3) 0.0174(8) Uani 1 1 d . . . . .
H7A H 0.587(3) 0.0059(19) 0.508(5) 0.026 Uiso 1 1 d . U . . .
H7B H 0.574(4) -0.0278(19) 0.569(5) 0.026 Uiso 1 1 d . U . . .
C1 C 0.7770(3) 0.07506(15) 0.5733(4) 0.0124(8) Uani 1 1 d . U . . .
C2 C 0.8067(3) 0.11438(14) 0.5254(4) 0.0118(8) Uani 1 1 d . U . . .
C3 C 0.8185(3) 0.15722(15) 0.5853(4) 0.0129(8) Uani 1 1 d . U . . .
H3A H 0.8354 0.1832 0.5476 0.016 Uiso 1 1 calc R U . . .
C4 C 0.8061(3) 0.16249(15) 0.6980(4) 0.0141(8) Uani 1 1 d . U . . .
C5 C 0.7859(3) 0.12249(15) 0.7522(4) 0.0146(9) Uani 1 1 d . U . . .
H5 H 0.7816 0.1245 0.8327 0.018 Uiso 1 1 calc R U . . .
C6 C 0.7721(3) 0.08020(14) 0.6929(4) 0.0122(8) Uani 1 1 d . U . . .
C7 C 0.7441(3) 0.04047(14) 0.7563(4) 0.0145(8) Uani 1 1 d . U . . .
H7C H 0.7590 0.0483 0.8447 0.017 Uiso 1 1 calc R U . . .
H7D H 0.6808 0.0383 0.7231 0.017 Uiso 1 1 calc R U . . .
C8 C 0.7502(3) -0.03649(15) 0.8308(4) 0.0155(9) Uani 1 1 d . U . . .
H8A H 0.6885 -0.0302 0.8156 0.019 Uiso 1 1 calc R U . . .
H8B H 0.7812 -0.0271 0.9165 0.019 Uiso 1 1 calc R U . . .
C9 C 0.7616(3) -0.08831(15) 0.8203(4) 0.0174(9) Uani 1 1 d . U . . .
H9A H 0.7543 -0.1037 0.8935 0.021 Uiso 1 1 calc R U . . .
H9B H 0.8208 -0.0945 0.8202 0.021 Uiso 1 1 calc R U . . .
C10 C 0.6987(3) -0.10952(15) 0.7050(4) 0.0172(9) Uani 1 1 d . U . . .
H10A H 0.6962 -0.1433 0.7175 0.021 Uiso 1 1 calc R U . . .
H10B H 0.6409 -0.0968 0.6942 0.021 Uiso 1 1 calc R U . . .
C11 C 0.6457(3) -0.11800(15) 0.4862(4) 0.0160(8) Uani 1 1 d . U . . .
H11A H 0.5949 -0.0989 0.4826 0.019 Uiso 1 1 calc R U . . .
H11B H 0.6328 -0.1503 0.5032 0.019 Uiso 1 1 calc R U . . .
C12 C 0.6591(3) -0.11646(15) 0.3621(4) 0.0133(8) Uani 1 1 d . U . . .
C13 C 0.6643(3) -0.07290(15) 0.3074(4) 0.0132(8) Uani 1 1 d . U . . .
C14 C 0.6597(3) -0.07479(15) 0.1829(4) 0.0133(8) Uani 1 1 d . U . . .
C15 C 0.6615(3) -0.11606(15) 0.1217(4) 0.0154(8) Uani 1 1 d . U . . .
H15 H 0.6605 -0.1152 0.0384 0.019 Uiso 1 1 calc R U . . .
C16 C 0.6648(3) -0.15865(15) 0.1798(4) 0.0161(9) Uani 1 1 d . U . . .
C17 C 0.6602(3) -0.15739(15) 0.2994(4) 0.0170(9) Uani 1 1 d . U . . .
H17 H 0.6579 -0.1859 0.3396 0.020 Uiso 1 1 calc R U . . .
C18 C 0.8541(3) 0.08811(14) 0.2532(4) 0.0118(8) Uani 1 1 d . U . . .
C19 C 0.8587(3) 0.06472(16) 0.1474(4) 0.0171(8) Uani 1 1 d . U . . .
H19 H 0.8247 0.0382 0.1156 0.021 Uiso 1 1 calc R U . . .
C20 C 0.9152(3) 0.08265(16) 0.0933(4) 0.0184(9) Uani 1 1 d . U . . .
H20 H 0.9199 0.0680 0.0216 0.022 Uiso 1 1 calc R U . . .
C21 C 0.9667(3) 0.12204(16) 0.1394(4) 0.0180(9) Uani 1 1 d . U . . .
H21 H 1.0051 0.1327 0.0985 0.022 Uiso 1 1 calc R U . . .
C22 C 0.9624(3) 0.14502(15) 0.2412(4) 0.0162(9) Uani 1 1 d . U . . .
H22 H 0.9967 0.1715 0.2720 0.019 Uiso 1 1 calc R U . . .
C23 C 0.9045(3) 0.12743(14) 0.2988(4) 0.0118(8) Uani 1 1 d . U . . .
C24 C 0.8135(3) 0.20967(15) 0.7633(4) 0.0167(9) Uani 1 1 d . U . . .
C25 C 0.8420(3) 0.24804(16) 0.6931(5) 0.0241(11) Uani 1 1 d . U . . .
H25A H 0.8996 0.2411 0.6898 0.036 Uiso 1 1 calc R U . . .
H25B H 0.8430 0.2777 0.7352 0.036 Uiso 1 1 calc R U . . .
H25C H 0.8018 0.2500 0.6093 0.036 Uiso 1 1 calc R U . . .
C26 C 0.8823(3) 0.20596(18) 0.8907(5) 0.0285(12) Uani 1 1 d . U . . .
H26A H 0.8626 0.1846 0.9424 0.043 Uiso 1 1 calc R U . . .
H26B H 0.8922 0.2366 0.9295 0.043 Uiso 1 1 calc R U . . .
H26C H 0.9359 0.1944 0.8812 0.043 Uiso 1 1 calc R U . . .
C27 C 0.7285(3) 0.22232(15) 0.7885(4) 0.0162(9) Uani 1 1 d . U . . .
H27A H 0.7138 0.1955 0.8317 0.019 Uiso 1 1 calc R U . . .
H27B H 0.7421 0.2482 0.8480 0.019 Uiso 1 1 calc R U . . .
C28 C 0.6453(3) 0.23601(16) 0.6854(4) 0.0200(9) Uani 1 1 d . U . . .
C29 C 0.6493(4) 0.28572(18) 0.6375(6) 0.0360(13) Uani 1 1 d . U . . .
H29A H 0.6706 0.3069 0.7074 0.054 Uiso 1 1 calc R U . . .
H29B H 0.5917 0.2954 0.5869 0.054 Uiso 1 1 calc R U . . .
H29C H 0.6880 0.2864 0.5879 0.054 Uiso 1 1 calc R U . . .
C30 C 0.5735(3) 0.23528(19) 0.7436(5) 0.0309(12) Uani 1 1 d . U . . .
H30A H 0.5663 0.2037 0.7701 0.046 Uiso 1 1 calc R U . . .
H30B H 0.5198 0.2456 0.6831 0.046 Uiso 1 1 calc R U . . .
H30C H 0.5883 0.2560 0.8149 0.046 Uiso 1 1 calc R U . . .
C31 C 0.6214(4) 0.20201(19) 0.5771(5) 0.0337(13) Uani 1 1 d . U . . .
H31A H 0.6644 0.2037 0.5345 0.051 Uiso 1 1 calc R U . . .
H31B H 0.5649 0.2102 0.5199 0.051 Uiso 1 1 calc R U . . .
H31C H 0.6196 0.1705 0.6078 0.051 Uiso 1 1 calc R U . . .
C32 C 0.8745(3) -0.00469(16) 0.7897(4) 0.0172(10) Uani 1 1 d . U . . .
H32A H 0.8979 -0.0355 0.7840 0.026 Uiso 1 1 calc R U . . .
H32B H 0.8947 0.0058 0.8755 0.026 Uiso 1 1 calc R U . . .
H32C H 0.8939 0.0171 0.7385 0.026 Uiso 1 1 calc R U . . .
C33 C 0.7965(3) -0.12970(16) 0.5948(4) 0.0187(10) Uani 1 1 d . U . . .
H33A H 0.8073 -0.1275 0.5157 0.028 Uiso 1 1 calc R U . . .
H33B H 0.7859 -0.1621 0.6110 0.028 Uiso 1 1 calc R U . . .
H33C H 0.8466 -0.1183 0.6605 0.028 Uiso 1 1 calc R U . . .
C34 C 0.6716(3) -0.20471(16) 0.1179(5) 0.0208(9) Uani 1 1 d . U . . .
C35 C 0.5954(3) -0.23533(17) 0.1187(5) 0.0271(11) Uani 1 1 d . U . . .
H35A H 0.5996 -0.2428 0.2038 0.041 Uiso 1 1 calc R U . . .
H35B H 0.5963 -0.2640 0.0734 0.041 Uiso 1 1 calc R U . . .
H35C H 0.5417 -0.2187 0.0793 0.041 Uiso 1 1 calc R U . . .
C36 C 0.6662(4) -0.19846(18) -0.0164(5) 0.0377(13) Uani 1 1 d . U . . .
H36A H 0.6107 -0.1847 -0.0622 0.057 Uiso 1 1 calc R U . . .
H36B H 0.6719 -0.2287 -0.0521 0.057 Uiso 1 1 calc R U . . .
H36C H 0.7125 -0.1780 -0.0214 0.057 Uiso 1 1 calc R U . . .
C37 C 0.7527(3) -0.23228(17) 0.1912(5) 0.0264(10) Uani 1 1 d . U . . .
H37A H 0.7451 -0.2402 0.2711 0.032 Uiso 1 1 calc R U . . .
H37B H 0.7505 -0.2619 0.1468 0.032 Uiso 1 1 calc R U . . .
C38 C 0.8449(4) -0.21403(18) 0.2207(5) 0.0374(11) Uani 1 1 d D U . . .
C42 C 0.6353(3) 0.03715(15) 0.0526(4) 0.0124(8) Uani 1 1 d . U . . .
C43 C 0.6386(3) 0.08562(15) 0.0411(4) 0.0164(8) Uani 1 1 d . U . . .
H43 H 0.6685 0.1048 0.1085 0.020 Uiso 1 1 calc R U . . .
C44 C 0.5962(3) 0.10351(16) -0.0724(4) 0.0193(9) Uani 1 1 d . U . . .
H44 H 0.5971 0.1360 -0.0840 0.023 Uiso 1 1 calc R U . . .
C45 C 0.5510(3) 0.07521(16) -0.1738(4) 0.0188(9) Uani 1 1 d . U . . .
H45 H 0.5234 0.0894 -0.2510 0.023 Uiso 1 1 calc R U . . .
C46 C 0.5461(3) 0.02825(16) -0.1636(4) 0.0157(9) Uani 1 1 d . U . . .
H46 H 0.5148 0.0096 -0.2312 0.019 Uiso 1 1 calc R U . . .
C47 C 0.5900(3) 0.00890(15) -0.0473(4) 0.0116(8) Uani 1 1 d . U . . .
C48 C 0.8750(3) -0.03704(14) 0.4485(4) 0.0132(8) Uani 1 1 d . U . . .
C49 C 0.9625(3) -0.05586(16) 0.4576(4) 0.0191(10) Uani 1 1 d . U . . .
H49A H 1.0013 -0.0520 0.5418 0.029 Uiso 1 1 calc R U . . .
H49B H 0.9854 -0.0390 0.4007 0.029 Uiso 1 1 calc R U . . .
H49C H 0.9577 -0.0888 0.4361 0.029 Uiso 1 1 calc R U . . .
C50 C 0.5640(3) 0.08025(15) 0.3383(4) 0.0155(8) Uani 1 1 d . U . . .
C51 C 0.5180(4) 0.12489(18) 0.2897(6) 0.0345(12) Uani 1 1 d . U . . .
H51A H 0.5584 0.1469 0.2735 0.052 Uiso 1 1 calc R U . . .
H51B H 0.4942 0.1380 0.3508 0.052 Uiso 1 1 calc R U . . .
H51C H 0.4713 0.1188 0.2133 0.052 Uiso 1 1 calc R U . . .
C39 C 0.8708(9) -0.1693(3) 0.2719(12) 0.0379(10) Uani 0.453(6) 1 d D U P A 1
H39A H 0.8407 -0.1455 0.2132 0.057 Uiso 0.453(6) 1 calc R U P A 1
H39B H 0.9329 -0.1658 0.2895 0.057 Uiso 0.453(6) 1 calc R U P A 1
H39C H 0.8567 -0.1659 0.3483 0.057 Uiso 0.453(6) 1 calc R U P A 1
C40 C 0.8978(8) -0.2525(4) 0.3249(11) 0.0379(10) Uani 0.453(6) 1 d D U P A 1
H40A H 0.8814 -0.2491 0.3994 0.057 Uiso 0.453(6) 1 calc R U P A 1
H40B H 0.9597 -0.2473 0.3449 0.057 Uiso 0.453(6) 1 calc R U P A 1
H40C H 0.8837 -0.2838 0.2917 0.057 Uiso 0.453(6) 1 calc R U P A 1
C41 C 0.8779(8) -0.2288(4) 0.1149(10) 0.0379(10) Uani 0.453(6) 1 d D U P A 1
H41A H 0.8537 -0.2591 0.0835 0.057 Uiso 0.453(6) 1 calc R U P A 1
H41B H 0.9407 -0.2310 0.1452 0.057 Uiso 0.453(6) 1 calc R U P A 1
H41C H 0.8605 -0.2059 0.0486 0.057 Uiso 0.453(6) 1 calc R U P A 1
C39A C 0.8620(8) -0.1769(3) 0.3269(10) 0.0379(10) Uani 0.547(6) 1 d D U P A 2
H39D H 0.8266 -0.1494 0.2963 0.057 Uiso 0.547(6) 1 calc R U P A 2
H39E H 0.9228 -0.1681 0.3539 0.057 Uiso 0.547(6) 1 calc R U P A 2
H39F H 0.8473 -0.1900 0.3964 0.057 Uiso 0.547(6) 1 calc R U P A 2
C40A C 0.9091(6) -0.2499(3) 0.2516(10) 0.0379(10) Uani 0.547(6) 1 d D U P A 2
H40D H 0.8995 -0.2701 0.3145 0.057 Uiso 0.547(6) 1 calc R U P A 2
H40E H 0.9662 -0.2358 0.2833 0.057 Uiso 0.547(6) 1 calc R U P A 2
H40F H 0.9053 -0.2681 0.1780 0.057 Uiso 0.547(6) 1 calc R U P A 2
C41A C 0.8597(7) -0.1834(3) 0.1116(8) 0.0379(10) Uani 0.547(6) 1 d D U P A 2
H41D H 0.8403 -0.2008 0.0343 0.057 Uiso 0.547(6) 1 calc R U P A 2
H41E H 0.9209 -0.1762 0.1314 0.057 Uiso 0.547(6) 1 calc R U P A 2
H41F H 0.8269 -0.1545 0.1027 0.057 Uiso 0.547(6) 1 calc R U P A 2
O8 O 0.1575(2) 0.44153(13) 0.3702(3) 0.0322(9) Uiso 1 1 d . . . . .
H8 H 0.1599 0.4580 0.3109 0.048 Uiso 1 1 calc R U . . .
C52 C 0.0723(4) 0.4401(2) 0.3723(5) 0.0356(14) Uiso 1 1 d . . . . .
H52A H 0.0391 0.4181 0.3104 0.053 Uiso 1 1 calc R U . . .
H52B H 0.0466 0.4710 0.3542 0.053 Uiso 1 1 calc R U . . .
H52C H 0.0719 0.4303 0.4540 0.053 Uiso 1 1 calc R U . . .

loop_
_atom_site_aniso_label
_atom_site_aniso_U_11
_atom_site_aniso_U_22
_atom_site_aniso_U_33
_atom_site_aniso_U_23
_atom_site_aniso_U_13
_atom_site_aniso_U_12
Ni1 0.0104(3) 0.0069(3) 0.0097(3) 0.0019(2) 0.0029(2) -0.0010(2)
Ni2 0.0117(3) 0.0057(3) 0.0088(3) 0.0007(2) 0.0029(2) -0.0007(2)
N1 0.014(2) 0.0097(18) 0.0090(18) -0.0014(15) 0.0031(16) 0.0012(16)
N2 0.014(2) 0.0053(17) 0.0103(19) 0.0021(14) 0.0049(16) 0.0025(15)
N3 0.019(2) 0.0057(18) 0.018(2) 0.0015(15) 0.0096(17) -0.0024(16)
N4 0.013(2) 0.0030(17) 0.0110(19) 0.0002(14) 0.0030(16) -0.0016(14)
N5 0.011(2) 0.0060(18) 0.015(2) -0.0025(15) 0.0059(16) -0.0016(15)
N6 0.013(2) 0.0139(19) 0.0074(18) -0.0007(15) 0.0025(16) -0.0002(15)
N7 0.011(2) 0.0079(18) 0.0116(19) 0.0046(15) 0.0030(16) 0.0002(15)
N8 0.015(2) 0.0122(19) 0.014(2) 0.0035(16) 0.0045(17) 0.0014(16)
O1 0.0201(18) 0.0055(15) 0.0097(15) -0.0026(12) 0.0045(13) -0.0017(13)
O2 0.0108(16) 0.0072(14) 0.0093(15) -0.0013(12) 0.0040(13) -0.0012(12)
O3 0.0155(18) 0.0106(15) 0.0143(16) 0.0045(13) 0.0053(14) 0.0008(13)
O4 0.0118(17) 0.0139(16) 0.0107(16) 0.0005(13) 0.0023(13) 0.0012(13)
O5 0.0158(18) 0.0161(16) 0.0163(17) 0.0039(13) 0.0060(14) 0.0027(14)
O6 0.0163(19) 0.0239(19) 0.037(2) 0.0140(16) 0.0128(16) 0.0027(15)
O7 0.014(2) 0.0179(18) 0.0204(19) 0.0061(15) 0.0056(16) -0.0006(14)
C1 0.0125(16) 0.0110(15) 0.0144(15) 0.0003(14) 0.0051(13) 0.0021(14)
C2 0.0145(16) 0.0098(15) 0.0124(16) 0.0002(14) 0.0062(14) 0.0022(14)
C3 0.0138(17) 0.0098(16) 0.0159(17) -0.0009(15) 0.0057(15) 0.0004(15)
C4 0.0159(18) 0.0103(17) 0.0165(18) -0.0014(15) 0.0056(15) 0.0017(15)
C5 0.0182(19) 0.0132(18) 0.0132(18) -0.0010(16) 0.0061(16) 0.0013(16)
C6 0.0139(17) 0.0107(16) 0.0132(16) 0.0016(14) 0.0059(14) 0.0008(14)
C7 0.0205(18) 0.0114(16) 0.0137(17) 0.0002(15) 0.0087(15) 0.0007(15)
C8 0.020(2) 0.0148(18) 0.0143(18) 0.0037(16) 0.0084(16) -0.0018(16)
C9 0.022(2) 0.0142(19) 0.0160(19) 0.0047(17) 0.0064(17) -0.0043(17)
C10 0.0186(19) 0.0140(18) 0.0192(19) 0.0042(16) 0.0062(16) -0.0030(16)
C11 0.0161(18) 0.0112(16) 0.0197(18) 0.0010(15) 0.0041(15) -0.0025(15)
C12 0.0112(17) 0.0114(16) 0.0174(17) 0.0005(15) 0.0046(14) -0.0008(14)
C13 0.0107(16) 0.0120(15) 0.0173(16) -0.0015(14) 0.0049(13) -0.0018(14)
C14 0.0108(16) 0.0108(15) 0.0192(16) 0.0020(14) 0.0060(14) -0.0017(14)
C15 0.0145(18) 0.0142(17) 0.0187(18) -0.0019(15) 0.0068(15) -0.0013(15)
C16 0.0139(18) 0.0104(17) 0.0236(18) -0.0026(16) 0.0053(16) 0.0003(15)
C17 0.0161(19) 0.0103(17) 0.0226(19) 0.0013(16) 0.0036(16) 0.0007(16)
C18 0.0115(16) 0.0093(16) 0.0148(16) 0.0017(14) 0.0044(14) 0.0010(14)
C19 0.0180(18) 0.0161(17) 0.0174(17) -0.0009(15) 0.0058(15) -0.0012(15)
C20 0.0179(19) 0.0201(19) 0.0179(19) -0.0004(16) 0.0068(16) 0.0011(16)
C21 0.020(2) 0.019(2) 0.017(2) 0.0036(17) 0.0088(17) -0.0013(18)
C22 0.015(2) 0.0122(18) 0.0206(19) 0.0032(16) 0.0048(17) -0.0018(16)
C23 0.0128(18) 0.0091(16) 0.0145(17) 0.0020(15) 0.0056(15) 0.0005(15)
C24 0.021(2) 0.0142(19) 0.0161(19) -0.0043(16) 0.0072(17) -0.0013(17)
C25 0.027(3) 0.016(2) 0.034(3) -0.007(2) 0.017(2) -0.008(2)
C26 0.026(3) 0.029(3) 0.028(3) -0.010(2) 0.004(2) 0.002(2)
C27 0.024(2) 0.0124(18) 0.0144(19) -0.0008(16) 0.0094(17) 0.0003(17)
C28 0.021(2) 0.0196(19) 0.021(2) 0.0008(17) 0.0085(17) 0.0068(17)
C29 0.037(3) 0.028(3) 0.045(3) 0.013(2) 0.016(3) 0.011(2)
C30 0.027(3) 0.034(3) 0.034(3) 0.008(2) 0.014(2) 0.009(2)
C31 0.030(3) 0.036(3) 0.029(3) -0.006(2) 0.001(2) 0.011(2)
C32 0.017(2) 0.018(2) 0.013(2) -0.0021(18) 0.0004(19) -0.0040(19)
C33 0.017(2) 0.016(2) 0.023(2) 0.0033(18) 0.0050(19) 0.0024(18)
C34 0.021(2) 0.0143(19) 0.028(2) -0.0045(17) 0.0088(17) 0.0002(17)
C35 0.024(3) 0.019(2) 0.037(3) -0.012(2) 0.008(2) -0.004(2)
C36 0.062(3) 0.019(2) 0.035(3) -0.008(2) 0.018(3) -0.002(2)
C37 0.020(2) 0.0170(19) 0.040(2) -0.0096(19) 0.0069(19) 0.0021(18)
C38 0.025(2) 0.039(2) 0.045(2) -0.008(2) 0.0063(19) 0.0020(19)
C42 0.0126(17) 0.0129(16) 0.0132(16) 0.0019(14) 0.0063(14) 0.0008(14)
C43 0.0181(18) 0.0127(17) 0.0164(17) 0.0004(15) 0.0029(15) 0.0010(15)
C44 0.022(2) 0.0151(18) 0.0218(19) 0.0054(16) 0.0079(17) 0.0016(16)
C45 0.015(2) 0.021(2) 0.019(2) 0.0085(17) 0.0047(17) 0.0049(17)
C46 0.0107(19) 0.0205(19) 0.0152(18) 0.0001(16) 0.0033(16) -0.0002(16)
C47 0.0105(18) 0.0132(17) 0.0138(17) 0.0004(15) 0.0077(15) 0.0020(15)
C48 0.0138(16) 0.0086(15) 0.0170(16) -0.0001(14) 0.0046(14) -0.0019(14)
C49 0.013(2) 0.022(2) 0.021(2) 0.0013(19) 0.0042(18) 0.0059(18)
C50 0.0146(17) 0.0116(16) 0.0190(16) 0.0023(14) 0.0035(14) 0.0003(14)
C51 0.026(3) 0.023(2) 0.057(3) 0.015(2) 0.017(2) 0.009(2)
C39 0.0268(17) 0.0341(17) 0.0490(19) -0.0034(17) 0.0066(17) 0.0000(15)
C40 0.0268(17) 0.0341(17) 0.0490(19) -0.0034(17) 0.0066(17) 0.0000(15)
C41 0.0268(17) 0.0341(17) 0.0490(19) -0.0034(17) 0.0066(17) 0.0000(15)
C39A 0.0268(17) 0.0341(17) 0.0490(19) -0.0034(17) 0.0066(17) 0.0000(15)
C40A 0.0268(17) 0.0341(17) 0.0490(19) -0.0034(17) 0.0066(17) 0.0000(15)
C41A 0.0268(17) 0.0341(17) 0.0490(19) -0.0034(17) 0.0066(17) 0.0000(15)

loop_
_atom_type_symbol
_atom_type_description
_atom_type_scat_dispersion_real
_atom_type_scat_dispersion_imag
_atom_type_scat_source
C C 0.0033 0.0016 'International Tables Vol C Tables 4.2.6.8 and 6.1.1.4'
H H 0.0000 0.0000 'International Tables Vol C Tables 4.2.6.8 and 6.1.1.4'
N N 0.0061 0.0033 'International Tables Vol C Tables 4.2.6.8 and 6.1.1.4'
Ni Ni 0.3393 1.1124 'International Tables Vol C Tables 4.2.6.8 and 6.1.1.4'
O O 0.0106 0.0060 'International Tables Vol C Tables 4.2.6.8 and 6.1.1.4'

loop_
_geom_angle_atom_site_label_1
_geom_angle_atom_site_label_2
_geom_angle_atom_site_label_3
_geom_angle
_geom_angle_site_symmetry_1
_geom_angle_site_symmetry_3
_geom_angle_publ_flag
O1 Ni1 O3 82.70(12) . . ?
O1 Ni1 O7 93.63(13) . . ?
O3 Ni1 O7 174.95(13) . . ?
O1 Ni1 O2 82.26(11) . . ?
O3 Ni1 O2 93.12(11) . . ?
O7 Ni1 O2 82.91(12) . . ?
O1 Ni1 N8 169.82(13) . . ?
O3 Ni1 N8 88.45(13) . . ?
O7 Ni1 N8 94.87(14) . . ?
O2 Ni1 N8 93.26(12) . . ?
O1 Ni1 N7 86.81(12) . . ?
O3 Ni1 N7 96.42(13) . . ?
O7 Ni1 N7 86.82(13) . . ?
O2 Ni1 N7 164.46(12) . . ?
N8 Ni1 N7 99.22(13) . . ?
O1 Ni2 N4 169.57(13) . . ?
O1 Ni2 O5 88.64(12) . . ?
N4 Ni2 O5 86.62(13) . . ?
O1 Ni2 O2 84.61(11) . . ?
N4 Ni2 O2 87.36(12) . . ?
O5 Ni2 O2 102.61(12) . . ?
O1 Ni2 N1 86.59(13) . . ?
N4 Ni2 N1 102.44(14) . . ?
O5 Ni2 N1 87.17(13) . . ?
O2 Ni2 N1 166.66(13) . . ?
O1 Ni2 O4 93.63(12) . . ?
N4 Ni2 O4 92.46(13) . . ?
O5 Ni2 O4 171.14(12) . . ?
O2 Ni2 O4 86.15(11) . . ?
N1 Ni2 O4 84.42(13) . . ?
N2 N1 C18 103.9(3) . . ?
N2 N1 Ni2 124.1(3) . . ?
C18 N1 Ni2 131.6(3) . . ?
N3 N2 N1 115.1(3) . . ?
N3 N2 C2 119.3(3) . . ?
N1 N2 C2 125.4(3) . . ?
N2 N3 C23 103.7(3) . . ?
N5 N4 C42 104.0(3) . . ?
N5 N4 Ni2 123.9(3) . . ?
C42 N4 Ni2 130.7(3) . . ?
N6 N5 N4 115.9(3) . . ?
N6 N5 C14 119.3(3) . . ?
N4 N5 C14 124.6(3) . . ?
N5 N6 C47 103.1(3) . . ?
C32 N7 C8 109.8(3) . . ?
C32 N7 C7 109.6(3) . . ?
C8 N7 C7 104.7(3) . . ?
C32 N7 Ni1 111.2(3) . . ?
C8 N7 Ni1 112.5(3) . . ?
C7 N7 Ni1 108.8(3) . . ?
C10 N8 C33 108.6(3) . . ?
C10 N8 C11 107.1(3) . . ?
C33 N8 C11 108.4(3) . . ?
C10 N8 Ni1 111.2(3) . . ?
C33 N8 Ni1 114.8(3) . . ?
C11 N8 Ni1 106.4(3) . . ?
C1 O1 Ni2 128.5(3) . . ?
C1 O1 Ni1 134.2(3) . . ?
Ni2 O1 Ni1 96.75(12) . . ?
C13 O2 Ni2 121.9(3) . . ?
C13 O2 Ni1 123.3(3) . . ?
Ni2 O2 Ni1 92.70(11) . . ?
C48 O3 Ni1 129.1(3) . . ?
C48 O4 Ni2 122.6(3) . . ?
C50 O5 Ni2 140.2(3) . . ?
Ni1 O7 H7A 109(4) . . ?
Ni1 O7 H7B 129(4) . . ?
H7A O7 H7B 103(5) . . ?
O1 C1 C6 121.3(4) . . ?
O1 C1 C2 123.4(4) . . ?
C6 C1 C2 115.3(4) . . ?
C3 C2 C1 122.0(4) . . ?
C3 C2 N2 115.9(4) . . ?
C1 C2 N2 122.0(4) . . ?
C4 C3 C2 121.3(4) . . ?
C4 C3 H3A 119.4 . . ?
C2 C3 H3A 119.4 . . ?
C3 C4 C5 116.8(4) . . ?
C3 C4 C24 122.7(4) . . ?
C5 C4 C24 120.4(4) . . ?
C6 C5 C4 122.4(4) . . ?
C6 C5 H5 118.8 . . ?
C4 C5 H5 118.8 . . ?
C5 C6 C1 121.5(4) . . ?
C5 C6 C7 117.6(4) . . ?
C1 C6 C7 120.8(4) . . ?
N7 C7 C6 117.7(4) . . ?
N7 C7 H7C 107.9 . . ?
C6 C7 H7C 107.9 . . ?
N7 C7 H7D 107.9 . . ?
C6 C7 H7D 107.9 . . ?
H7C C7 H7D 107.2 . . ?
N7 C8 C9 116.2(4) . . ?
N7 C8 H8A 108.2 . . ?
C9 C8 H8A 108.2 . . ?
N7 C8 H8B 108.2 . . ?
C9 C8 H8B 108.2 . . ?
H8A C8 H8B 107.4 . . ?
C8 C9 C10 113.5(4) . . ?
C8 C9 H9A 108.9 . . ?
C10 C9 H9A 108.9 . . ?
C8 C9 H9B 108.9 . . ?
C10 C9 H9B 108.9 . . ?
H9A C9 H9B 107.7 . . ?
N8 C10 C9 114.6(4) . . ?
N8 C10 H10A 108.6 . . ?
C9 C10 H10A 108.6 . . ?
N8 C10 H10B 108.6 . . ?
C9 C10 H10B 108.6 . . ?
H10A C10 H10B 107.6 . . ?
N8 C11 C12 114.8(4) . . ?
N8 C11 H11A 108.6 . . ?
C12 C11 H11A 108.6 . . ?
N8 C11 H11B 108.6 . . ?
C12 C11 H11B 108.6 . . ?
H11A C11 H11B 107.5 . . ?
C17 C12 C13 120.9(4) . . ?
C17 C12 C11 119.6(4) . . ?
C13 C12 C11 119.3(4) . . ?
O2 C13 C14 124.8(4) . . ?
O2 C13 C12 120.1(4) . . ?
C14 C13 C12 115.0(4) . . ?
C15 C14 C13 122.9(4) . . ?
C15 C14 N5 116.1(4) . . ?
C13 C14 N5 120.8(4) . . ?
C16 C15 C14 121.4(4) . . ?
C16 C15 H15 119.3 . . ?
C14 C15 H15 119.3 . . ?
C15 C16 C17 116.1(4) . . ?
C15 C16 C34 123.0(4) . . ?
C17 C16 C34 120.9(4) . . ?
C12 C17 C16 123.0(4) . . ?
C12 C17 H17 118.5 . . ?
C16 C17 H17 118.5 . . ?
N1 C18 C23 107.8(4) . . ?
N1 C18 C19 130.8(4) . . ?
C23 C18 C19 121.4(4) . . ?
C20 C19 C18 115.9(4) . . ?
C20 C19 H19 122.0 . . ?
C18 C19 H19 122.0 . . ?
C19 C20 C21 123.0(4) . . ?
C19 C20 H20 118.5 . . ?
C21 C20 H20 118.5 . . ?
C22 C21 C20 121.5(4) . . ?
C22 C21 H21 119.2 . . ?
C20 C21 H21 119.2 . . ?
C21 C22 C23 116.8(4) . . ?
C21 C22 H22 121.6 . . ?
C23 C22 H22 121.6 . . ?
N3 C23 C18 109.4(4) . . ?
N3 C23 C22 129.1(4) . . ?
C18 C23 C22 121.4(4) . . ?
C25 C24 C26 107.1(4) . . ?
C25 C24 C4 112.0(4) . . ?
C26 C24 C4 108.7(4) . . ?
C25 C24 C27 111.8(4) . . ?
C26 C24 C27 105.8(4) . . ?
C4 C24 C27 111.2(4) . . ?
C24 C25 H25A 109.5 . . ?
C24 C25 H25B 109.5 . . ?
H25A C25 H25B 109.5 . . ?
C24 C25 H25C 109.5 . . ?
H25A C25 H25C 109.5 . . ?
H25B C25 H25C 109.5 . . ?
C24 C26 H26A 109.5 . . ?
C24 C26 H26B 109.5 . . ?
H26A C26 H26B 109.5 . . ?
C24 C26 H26C 109.5 . . ?
H26A C26 H26C 109.5 . . ?
H26B C26 H26C 109.5 . . ?
C28 C27 C24 123.1(4) . . ?
C28 C27 H27A 106.6 . . ?
C24 C27 H27A 106.6 . . ?
C28 C27 H27B 106.6 . . ?
C24 C27 H27B 106.6 . . ?
H27A C27 H27B 106.5 . . ?
C30 C28 C31 108.0(4) . . ?
C30 C28 C29 107.1(4) . . ?
C31 C28 C29 109.6(4) . . ?
C30 C28 C27 106.3(4) . . ?
C31 C28 C27 113.0(4) . . ?
C29 C28 C27 112.4(4) . . ?
C28 C29 H29A 109.5 . . ?
C28 C29 H29B 109.5 . . ?
H29A C29 H29B 109.5 . . ?
C28 C29 H29C 109.5 . . ?
H29A C29 H29C 109.5 . . ?
H29B C29 H29C 109.5 . . ?
C28 C30 H30A 109.5 . . ?
C28 C30 H30B 109.5 . . ?
H30A C30 H30B 109.5 . . ?
C28 C30 H30C 109.5 . . ?
H30A C30 H30C 109.5 . . ?
H30B C30 H30C 109.5 . . ?
C28 C31 H31A 109.5 . . ?
C28 C31 H31B 109.5 . . ?
H31A C31 H31B 109.5 . . ?
C28 C31 H31C 109.5 . . ?
H31A C31 H31C 109.5 . . ?
H31B C31 H31C 109.5 . . ?
N7 C32 H32A 109.5 . . ?
N7 C32 H32B 109.5 . . ?
H32A C32 H32B 109.5 . . ?
N7 C32 H32C 109.5 . . ?
H32A C32 H32C 109.5 . . ?
H32B C32 H32C 109.5 . . ?
N8 C33 H33A 109.5 . . ?
N8 C33 H33B 109.5 . . ?
H33A C33 H33B 109.5 . . ?
N8 C33 H33C 109.5 . . ?
H33A C33 H33C 109.5 . . ?
H33B C33 H33C 109.5 . . ?
C36 C34 C16 112.1(4) . . ?
C36 C34 C35 106.8(4) . . ?
C16 C34 C35 108.5(4) . . ?
C36 C34 C37 111.8(4) . . ?
C16 C34 C37 111.9(4) . . ?
C35 C34 C37 105.3(4) . . ?
C34 C35 H35A 109.5 . . ?
C34 C35 H35B 109.5 . . ?
H35A C35 H35B 109.5 . . ?
C34 C35 H35C 109.5 . . ?
H35A C35 H35C 109.5 . . ?
H35B C35 H35C 109.5 . . ?
C34 C36 H36A 109.5 . . ?
C34 C36 H36B 109.5 . . ?
H36A C36 H36B 109.5 . . ?
C34 C36 H36C 109.5 . . ?
H36A C36 H36C 109.5 . . ?
H36B C36 H36C 109.5 . . ?
C38 C37 C34 124.1(4) . . ?
C38 C37 H37A 106.3 . . ?
C34 C37 H37A 106.3 . . ?
C38 C37 H37B 106.3 . . ?
C34 C37 H37B 106.3 . . ?
H37A C37 H37B 106.4 . . ?
C39 C38 C37 123.0(7) . . ?
C40A C38 C37 113.7(6) . . ?
C39 C38 C41 116.2(7) . . ?
C37 C38 C41 107.6(6) . . ?
C40A C38 C39A 111.2(6) . . ?
C37 C38 C39A 108.9(6) . . ?
C40A C38 C41A 107.8(6) . . ?
C37 C38 C41A 113.5(5) . . ?
C39A C38 C41A 101.0(6) . . ?
C39 C38 C40 106.9(7) . . ?
C37 C38 C40 100.5(6) . . ?
C41 C38 C40 98.4(6) . . ?
N4 C42 C43 130.6(4) . . ?
N4 C42 C47 107.7(4) . . ?
C43 C42 C47 121.7(4) . . ?
C44 C43 C42 116.2(4) . . ?
C44 C43 H43 121.9 . . ?
C42 C43 H43 121.9 . . ?
C43 C44 C45 122.4(4) . . ?
C43 C44 H44 118.8 . . ?
C45 C44 H44 118.8 . . ?
C46 C45 C44 122.1(4) . . ?
C46 C45 H45 119.0 . . ?
C44 C45 H45 119.0 . . ?
C45 C46 C47 116.5(4) . . ?
C45 C46 H46 121.7 . . ?
C47 C46 H46 121.7 . . ?
N6 C47 C42 109.2(4) . . ?
N6 C47 C46 129.7(4) . . ?
C42 C47 C46 121.1(4) . . ?
O3 C48 O4 126.0(4) . . ?
O3 C48 C49 116.4(4) . . ?
O4 C48 C49 117.5(4) . . ?
C48 C49 H49A 109.5 . . ?
C48 C49 H49B 109.5 . . ?
H49A C49 H49B 109.5 . . ?
C48 C49 H49C 109.5 . . ?
H49A C49 H49C 109.5 . . ?
H49B C49 H49C 109.5 . . ?
O5 C50 O6 126.3(4) . . ?
O5 C50 C51 115.0(4) . . ?
O6 C50 C51 118.6(4) . . ?
C50 C51 H51A 109.5 . . ?
C50 C51 H51B 109.5 . . ?
H51A C51 H51B 109.5 . . ?
C50 C51 H51C 109.5 . . ?
H51A C51 H51C 109.5 . . ?
H51B C51 H51C 109.5 . . ?
C38 C39 H39A 109.5 . . ?
C38 C39 H39B 109.5 . . ?
H39A C39 H39B 109.5 . . ?
C38 C39 H39C 109.5 . . ?
H39A C39 H39C 109.5 . . ?
H39B C39 H39C 109.5 . . ?
C38 C40 H40A 109.5 . . ?
C38 C40 H40B 109.5 . . ?
H40A C40 H40B 109.5 . . ?
C38 C40 H40C 109.5 . . ?
H40A C40 H40C 109.5 . . ?
H40B C40 H40C 109.5 . . ?
C38 C41 H41A 109.5 . . ?
C38 C41 H41B 109.5 . . ?
H41A C41 H41B 109.5 . . ?
C38 C41 H41C 109.5 . . ?
H41A C41 H41C 109.5 . . ?
H41B C41 H41C 109.5 . . ?
C38 C39A H39D 109.5 . . ?
C38 C39A H39E 109.5 . . ?
H39D C39A H39E 109.5 . . ?
C38 C39A H39F 109.5 . . ?
H39D C39A H39F 109.5 . . ?
H39E C39A H39F 109.5 . . ?
C38 C40A H40D 109.5 . . ?
C38 C40A H40E 109.5 . . ?
H40D C40A H40E 109.5 . . ?
C38 C40A H40F 109.5 . . ?
H40D C40A H40F 109.5 . . ?
H40E C40A H40F 109.5 . . ?
C38 C41A H41D 109.5 . . ?
C38 C41A H41E 109.5 . . ?
H41D C41A H41E 109.5 . . ?
C38 C41A H41F 109.5 . . ?
H41D C41A H41F 109.5 . . ?
H41E C41A H41F 109.5 . . ?
C52 O8 H8 109.5 . . ?
O8 C52 H52A 109.5 . . ?
O8 C52 H52B 109.5 . . ?
H52A C52 H52B 109.5 . . ?
O8 C52 H52C 109.5 . . ?
H52A C52 H52C 109.5 . . ?
H52B C52 H52C 109.5 . . ?

loop_
_geom_bond_atom_site_label_1
_geom_bond_atom_site_label_2
_geom_bond_distance
_geom_bond_site_symmetry_2
_geom_bond_publ_flag
Ni1 O1 2.028(3) . ?
Ni1 O3 2.060(3) . ?
Ni1 O7 2.094(3) . ?
Ni1 O2 2.100(3) . ?
Ni1 N8 2.128(4) . ?
Ni1 N7 2.126(4) . ?
Ni2 O1 1.987(3) . ?
Ni2 N4 2.041(3) . ?
Ni2 O5 2.044(3) . ?
Ni2 O2 2.047(3) . ?
Ni2 N1 2.089(4) . ?
Ni2 O4 2.106(3) . ?
N1 N2 1.347(5) . ?
N1 C18 1.363(5) . ?
N2 N3 1.343(5) . ?
N2 C2 1.436(5) . ?
N3 C23 1.347(5) . ?
N4 N5 1.342(5) . ?
N4 C42 1.363(5) . ?
N5 N6 1.340(5) . ?
N5 C14 1.439(5) . ?
N6 C47 1.364(5) . ?
N7 C32 1.470(6) . ?
N7 C8 1.488(5) . ?
N7 C7 1.508(5) . ?
N8 C10 1.481(6) . ?
N8 C33 1.488(6) . ?
N8 C11 1.494(6) . ?
O1 C1 1.317(5) . ?
O2 C13 1.321(5) . ?
O3 C48 1.256(5) . ?
O4 C48 1.271(5) . ?
O5 C50 1.251(5) . ?
O6 C50 1.259(5) . ?
O7 H7A 0.84(6) . ?
O7 H7B 0.76(6) . ?
C1 C6 1.407(6) . ?
C1 C2 1.415(6) . ?
C2 C3 1.399(6) . ?
C3 C4 1.379(6) . ?
C3 H3A 0.9500 . ?
C4 C5 1.401(6) . ?
C4 C24 1.542(6) . ?
C5 C6 1.381(6) . ?
C5 H5 0.9500 . ?
C6 C7 1.508(6) . ?
C7 H7C 0.9900 . ?
C7 H7D 0.9900 . ?
C8 C9 1.518(6) . ?
C8 H8A 0.9900 . ?
C8 H8B 0.9900 . ?
C9 C10 1.524(6) . ?
C9 H9A 0.9900 . ?
C9 H9B 0.9900 . ?
C10 H10A 0.9900 . ?
C10 H10B 0.9900 . ?
C11 C12 1.507(6) . ?
C11 H11A 0.9900 . ?
C11 H11B 0.9900 . ?
C12 C17 1.387(6) . ?
C12 C13 1.421(6) . ?
C13 C14 1.407(6) . ?
C14 C15 1.389(6) . ?
C15 C16 1.392(6) . ?
C15 H15 0.9500 . ?
C16 C17 1.398(6) . ?
C16 C34 1.529(6) . ?
C17 H17 0.9500 . ?
C18 C23 1.405(6) . ?
C18 C19 1.411(6) . ?
C19 C20 1.372(6) . ?
C19 H19 0.9500 . ?
C20 C21 1.417(7) . ?
C20 H20 0.9500 . ?
C21 C22 1.364(6) . ?
C21 H21 0.9500 . ?
C22 C23 1.415(6) . ?
C22 H22 0.9500 . ?
C24 C25 1.529(6) . ?
C24 C26 1.540(7) . ?
C24 C27 1.558(6) . ?
C25 H25A 0.9800 . ?
C25 H25B 0.9800 . ?
C25 H25C 0.9800 . ?
C26 H26A 0.9800 . ?
C26 H26B 0.9800 . ?
C26 H26C 0.9800 . ?
C27 C28 1.547(7) . ?
C27 H27A 0.9900 . ?
C27 H27B 0.9900 . ?
C28 C30 1.530(7) . ?
C28 C31 1.533(7) . ?
C28 C29 1.546(7) . ?
C29 H29A 0.9800 . ?
C29 H29B 0.9800 . ?
C29 H29C 0.9800 . ?
C30 H30A 0.9800 . ?
C30 H30B 0.9800 . ?
C30 H30C 0.9800 . ?
C31 H31A 0.9800 . ?
C31 H31B 0.9800 . ?
C31 H31C 0.9800 . ?
C32 H32A 0.9800 . ?
C32 H32B 0.9800 . ?
C32 H32C 0.9800 . ?
C33 H33A 0.9800 . ?
C33 H33B 0.9800 . ?
C33 H33C 0.9800 . ?
C34 C36 1.525(7) . ?
C34 C35 1.536(7) . ?
C34 C37 1.551(7) . ?
C35 H35A 0.9800 . ?
C35 H35B 0.9800 . ?
C35 H35C 0.9800 . ?
C36 H36A 0.9800 . ?
C36 H36B 0.9800 . ?
C36 H36C 0.9800 . ?
C37 C38 1.538(7) . ?
C37 H37A 0.9900 . ?
C37 H37B 0.9900 . ?
C38 C39 1.427(10) . ?
C38 C40A 1.440(9) . ?
C38 C41 1.539(10) . ?
C38 C39A 1.580(9) . ?
C38 C41A 1.614(9) . ?
C38 C40 1.661(10) . ?
C42 C43 1.409(6) . ?
C42 C47 1.411(6) . ?
C43 C44 1.368(6) . ?
C43 H43 0.9500 . ?
C44 C45 1.422(7) . ?
C44 H44 0.9500 . ?
C45 C46 1.366(6) . ?
C45 H45 0.9500 . ?
C46 C47 1.414(6) . ?
C46 H46 0.9500 . ?
C48 C49 1.512(6) . ?
C49 H49A 0.9800 . ?
C49 H49B 0.9800 . ?
C49 H49C 0.9800 . ?
C50 C51 1.509(6) . ?
C51 H51A 0.9800 . ?
C51 H51B 0.9800 . ?
C51 H51C 0.9800 . ?
C39 H39A 0.9800 . ?
C39 H39B 0.9800 . ?
C39 H39C 0.9800 . ?
C40 H40A 0.9800 . ?
C40 H40B 0.9800 . ?
C40 H40C 0.9800 . ?
C41 H41A 0.9800 . ?
C41 H41B 0.9800 . ?
C41 H41C 0.9800 . ?
C39A H39D 0.9800 . ?
C39A H39E 0.9800 . ?
C39A H39F 0.9800 . ?
C40A H40D 0.9800 . ?
C40A H40E 0.9800 . ?
C40A H40F 0.9800 . ?
C41A H41D 0.9800 . ?
C41A H41E 0.9800 . ?
C41A H41F 0.9800 . ?
O8 C52 1.410(7) . ?
O8 H8 0.8400 . ?
C52 H52A 0.9800 . ?
C52 H52B 0.9800 . ?
C52 H52C 0.9800 . ?
